data_7106535
loop_
_publ_author_name
'S.M. Ibrahim Al-Rafia'
'Adam Malcolm'
'Sean Liew'
'Michael Ferguson'
'Robert McDonald'
'Eri Rivard'

_publ_section_title
;
 Intercepting low oxidation state main group hydrides with a nucleophilic
 N-hetereocyclic olefin
;
_journal_name_full 'Chem. Commun.'
_journal_page_first 6987
_journal_paper_doi 10.1039/c1cc11737h
_journal_volume 47
_journal_year 2011
_chemical_formula_moiety 'C33 H40 N2 O5 Sn W'
_chemical_formula_sum 'C33 H40 N2 O5 Sn W'
_chemical_formula_weight 847.21
_chemical_name_common 4
_chemical_name_systematic
;
?
;
_space_group_IT_number 14
_symmetry_cell_setting monoclinic
_symmetry_space_group_name_Hall '-P 2yn'
_symmetry_space_group_name_H-M 'P 1 21/n 1'
_atom_sites_solution_hydrogens geom
_atom_sites_solution_primary direct
_atom_sites_solution_secondary difmap
_audit_creation_method SHELXL-97
_cell_angle_alpha 90.00
_cell_angle_beta 91.626(3)
_cell_angle_gamma 90.00
_cell_formula_units_Z 4
_cell_length_a 10.400(2)
_cell_length_b 22.212(5)
_cell_length_c 15.597(3)
_cell_measurement_reflns_used 9978
_cell_measurement_temperature 173(2)
_cell_measurement_theta_max 25.32
_cell_measurement_theta_min 2.16
_cell_volume 3601.5(13)
_computing_cell_refinement 'Bruker SAINT'
_computing_data_collection 'Bruker APEX2'
_computing_data_reduction 'Bruker SAINT'
_computing_molecular_graphics 'Bruker SHELXTL'
_computing_publication_material 'Bruker SHELXTL'
_computing_structure_refinement 'SHELXL-97 (Sheldrick, 2008)'
_computing_structure_solution 'DIRDIF-2008 (Beurskens et al., 2008)'
_diffrn_ambient_temperature 173(2)
_diffrn_measured_fraction_theta_full 0.995
_diffrn_measured_fraction_theta_max 0.995
_diffrn_measurement_device_type 'Bruker APEX-II CCD'
_diffrn_measurement_method '\w scans'
_diffrn_radiation_monochromator graphite
_diffrn_radiation_source 'fine-focus sealed tube'
_diffrn_radiation_type MoK\a
_diffrn_radiation_wavelength 0.71073
_diffrn_reflns_av_R_equivalents 0.0150
_diffrn_reflns_av_sigmaI/netI 0.0127
_diffrn_reflns_limit_h_max 13
_diffrn_reflns_limit_h_min -13
_diffrn_reflns_limit_k_max 28
_diffrn_reflns_limit_k_min -28
_diffrn_reflns_limit_l_max 20
_diffrn_reflns_limit_l_min -20
_diffrn_reflns_number 31790
_diffrn_reflns_theta_full 27.59
_diffrn_reflns_theta_max 27.59
_diffrn_reflns_theta_min 1.60
_exptl_absorpt_coefficient_mu 3.922
_exptl_absorpt_correction_T_max 0.3431
_exptl_absorpt_correction_T_min 0.2259
_exptl_absorpt_correction_type integration
_exptl_absorpt_process_details 'SADABS (Sheldrick, 2008)'
_exptl_crystal_colour yellow
_exptl_crystal_density_diffrn 1.562
_exptl_crystal_density_method 'not measured'
_exptl_crystal_description prism
_exptl_crystal_F_000 1664
_exptl_crystal_size_max 0.54
_exptl_crystal_size_mid 0.40
_exptl_crystal_size_min 0.35
_refine_diff_density_max 0.738
_refine_diff_density_min -0.597
_refine_diff_density_rms 0.051
_refine_ls_extinction_method none
_refine_ls_goodness_of_fit_ref 1.045
_refine_ls_hydrogen_treatment mixed
_refine_ls_matrix_type full
_refine_ls_number_parameters 387
_refine_ls_number_reflns 8303
_refine_ls_number_restraints 0
_refine_ls_restrained_S_all 1.045
_refine_ls_R_factor_all 0.0175
_refine_ls_R_factor_gt 0.0156
_refine_ls_shift/su_max 0.001
_refine_ls_shift/su_mean 0.000
_refine_ls_structure_factor_coef Fsqd
_refine_ls_weighting_details 'calc w=1/[\s^2^(Fo^2^)+(0.0184P)^2^+1.4939P] where P=(Fo^2^+2Fc^2^)/3'
_refine_ls_weighting_scheme calc
_refine_ls_wR_factor_gt 0.0385
_refine_ls_wR_factor_ref 0.0394
_reflns_number_gt 7809
_reflns_number_total 8303
_reflns_threshold_expression I>2\s(I)
_cod_data_source_file c1cc11737h.txt
_cod_data_source_block riv1094
_cod_original_sg_symbol_H-M 'P 21/n'
_cod_database_code 7106535

loop_
_symmetry_equiv_pos_as_xyz
'x, y, z'
'-x+1/2, y+1/2, -z+1/2'
'-x, -y, -z'
'x-1/2, -y-1/2, z-1/2'

loop_
_atom_site_label
_atom_site_type_symbol
_atom_site_fract_x
_atom_site_fract_y
_atom_site_fract_z
_atom_site_U_iso_or_equiv
_atom_site_adp_type
_atom_site_occupancy
_atom_site_symmetry_multiplicity
_atom_site_calc_flag
_atom_site_refinement_flags
_atom_site_disorder_assembly
_atom_site_disorder_group
W W 0.065654(7) 0.107538(3) 0.317558(5) 0.03619(3) Uani 1 1 d . . .
Sn Sn 0.169178(12) 0.219664(5) 0.358932(7) 0.03469(3) Uani 1 1 d . . .
H1 H 0.126(2) 0.2551(11) 0.4488(15) 0.065(7) Uiso 1 1 d . . .
H2 H 0.325(2) 0.2362(11) 0.3619(15) 0.058(7) Uiso 1 1 d . . .
O1 O -0.0713(2) -0.01248(9) 0.2668(3) 0.1409(14) Uani 1 1 d . . .
O2 O -0.0143(3) 0.09376(12) 0.51111(15) 0.1036(8) Uani 1 1 d . . .
O3 O 0.32926(18) 0.04359(9) 0.36914(14) 0.0816(6) Uani 1 1 d . . .
O4 O 0.1678(2) 0.11670(12) 0.12819(13) 0.0955(8) Uani 1 1 d . . .
O5 O -0.18366(18) 0.18454(10) 0.27241(12) 0.0820(6) Uani 1 1 d . . .
N1 N 0.19260(15) 0.38940(6) 0.30100(9) 0.0327(3) Uani 1 1 d . . .
N2 N 0.26022(14) 0.34802(6) 0.18531(9) 0.0327(3) Uani 1 1 d . . .
C1 C -0.0206(2) 0.03154(11) 0.2867(2) 0.0750(9) Uani 1 1 d . . .
C2 C 0.0132(3) 0.09966(11) 0.44143(18) 0.0620(6) Uani 1 1 d . . .
C3 C 0.2343(2) 0.06686(9) 0.35093(14) 0.0491(5) Uani 1 1 d . . .
C4 C 0.1295(2) 0.11495(12) 0.19639(15) 0.0564(6) Uani 1 1 d . . .
C5 C -0.0950(2) 0.15611(10) 0.28826(14) 0.0509(5) Uani 1 1 d . . .
C6 C 0.09693(17) 0.28892(7) 0.26349(11) 0.0344(4) Uani 1 1 d . . .
H6A H 0.0821 0.2687 0.2075 0.041 Uiso 1 1 calc R . .
H6B H 0.0127 0.3039 0.2825 0.041 Uiso 1 1 calc R . .
C7 C 0.17957(16) 0.34025(7) 0.25039(10) 0.0301(3) Uani 1 1 d . . .
C8 C 0.28173(18) 0.42838(8) 0.26618(11) 0.0383(4) Uani 1 1 d . . .
H8 H 0.3078 0.4663 0.2889 0.046 Uiso 1 1 calc R . .
C9 C 0.3240(2) 0.40265(8) 0.19466(12) 0.0403(4) Uani 1 1 d . . .
H9 H 0.3860 0.4187 0.1573 0.048 Uiso 1 1 calc R . .
C11 C 0.11914(19) 0.40189(7) 0.37619(11) 0.0358(4) Uani 1 1 d . . .
C12 C 0.1812(2) 0.39641(8) 0.45695(12) 0.0414(4) Uani 1 1 d . . .
C13 C 0.1079(3) 0.40915(9) 0.52807(13) 0.0528(6) Uani 1 1 d . . .
H13 H 0.1466 0.4069 0.5839 0.063 Uiso 1 1 calc R . .
C14 C -0.0189(3) 0.42486(9) 0.51896(15) 0.0597(6) Uani 1 1 d . . .
H14 H -0.0674 0.4324 0.5685 0.072 Uiso 1 1 calc R . .
C15 C -0.0773(2) 0.42986(9) 0.43912(16) 0.0557(6) Uani 1 1 d . . .
H15 H -0.1656 0.4408 0.4344 0.067 Uiso 1 1 calc R . .
C16 C -0.0091(2) 0.41920(8) 0.36480(13) 0.0434(4) Uani 1 1 d . . .
C17 C 0.3226(2) 0.37991(10) 0.46743(13) 0.0497(5) Uani 1 1 d . . .
H17 H 0.3499 0.3609 0.4127 0.060 Uiso 1 1 calc R . .
C18 C 0.3507(3) 0.33507(11) 0.54056(15) 0.0646(7) Uani 1 1 d . . .
H18A H 0.2949 0.2998 0.5333 0.077 Uiso 1 1 calc R . .
H18B H 0.3341 0.3544 0.5957 0.077 Uiso 1 1 calc R . .
H18C H 0.4409 0.3225 0.5394 0.077 Uiso 1 1 calc R . .
C19 C 0.4040(3) 0.43699(12) 0.48218(18) 0.0753(8) Uani 1 1 d . . .
H19A H 0.3837 0.4663 0.4368 0.090 Uiso 1 1 calc R . .
H19B H 0.4955 0.4266 0.4811 0.090 Uiso 1 1 calc R . .
H19C H 0.3846 0.4545 0.5380 0.090 Uiso 1 1 calc R . .
C20 C -0.0722(2) 0.42924(10) 0.27713(15) 0.0516(5) Uani 1 1 d . . .
H20 H -0.0110 0.4149 0.2332 0.062 Uiso 1 1 calc R . .
C21 C -0.1969(3) 0.39381(11) 0.2646(2) 0.0707(8) Uani 1 1 d . . .
H21A H -0.2349 0.4026 0.2077 0.085 Uiso 1 1 calc R . .
H21B H -0.2573 0.4055 0.3087 0.085 Uiso 1 1 calc R . .
H21C H -0.1786 0.3506 0.2692 0.085 Uiso 1 1 calc R . .
C22 C -0.0960(3) 0.49632(11) 0.26141(16) 0.0623(6) Uani 1 1 d . . .
H22A H -0.0145 0.5183 0.2676 0.075 Uiso 1 1 calc R . .
H22B H -0.1565 0.5115 0.3033 0.075 Uiso 1 1 calc R . .
H22C H -0.1322 0.5022 0.2033 0.075 Uiso 1 1 calc R . .
C31 C 0.26667(18) 0.30911(8) 0.11109(11) 0.0362(4) Uani 1 1 d . . .
C32 C 0.35940(19) 0.26363(8) 0.11115(11) 0.0388(4) Uani 1 1 d . . .
C33 C 0.3622(2) 0.22760(10) 0.03856(13) 0.0513(5) Uani 1 1 d . . .
H33 H 0.4249 0.1966 0.0354 0.062 Uiso 1 1 calc R . .
C34 C 0.2756(3) 0.23590(11) -0.02916(13) 0.0629(7) Uani 1 1 d . . .
H34 H 0.2778 0.2099 -0.0775 0.075 Uiso 1 1 calc R . .
C35 C 0.1863(3) 0.28139(11) -0.02720(14) 0.0613(6) Uani 1 1 d . . .
H35 H 0.1279 0.2866 -0.0746 0.074 Uiso 1 1 calc R . .
C36 C 0.1797(2) 0.31998(9) 0.04286(12) 0.0472(5) Uani 1 1 d . . .
C37 C 0.45639(19) 0.25556(9) 0.18458(12) 0.0434(4) Uani 1 1 d . . .
H37 H 0.4218 0.2763 0.2360 0.052 Uiso 1 1 calc R . .
C38 C 0.4790(2) 0.18956(10) 0.20813(15) 0.0554(5) Uani 1 1 d . . .
H38A H 0.5433 0.1870 0.2552 0.066 Uiso 1 1 calc R . .
H38B H 0.5101 0.1678 0.1581 0.066 Uiso 1 1 calc R . .
H38C H 0.3982 0.1715 0.2262 0.066 Uiso 1 1 calc R . .
C39 C 0.5835(2) 0.28596(14) 0.1631(2) 0.0738(7) Uani 1 1 d . . .
H39A H 0.6464 0.2794 0.2102 0.089 Uiso 1 1 calc R . .
H39B H 0.5694 0.3293 0.1552 0.089 Uiso 1 1 calc R . .
H39C H 0.6162 0.2687 0.1102 0.089 Uiso 1 1 calc R . .
C40 C 0.0848(2) 0.37188(11) 0.04179(14) 0.0577(6) Uani 1 1 d . . .
H40 H 0.0964 0.3939 0.0974 0.069 Uiso 1 1 calc R . .
C41 C -0.0535(3) 0.35028(14) 0.03560(19) 0.0776(8) Uani 1 1 d . . .
H41A H -0.0683 0.3209 0.0811 0.093 Uiso 1 1 calc R . .
H41B H -0.0699 0.3314 -0.0204 0.093 Uiso 1 1 calc R . .
H41C H -0.1115 0.3846 0.0421 0.093 Uiso 1 1 calc R . .
C42 C 0.1145(3) 0.41594(13) -0.0300(2) 0.0816(9) Uani 1 1 d . . .
H42A H 0.0514 0.4487 -0.0306 0.098 Uiso 1 1 calc R . .
H42B H 0.1102 0.3948 -0.0852 0.098 Uiso 1 1 calc R . .
H42C H 0.2010 0.4326 -0.0204 0.098 Uiso 1 1 calc R . .

loop_
_atom_site_aniso_label
_atom_site_aniso_U_11
_atom_site_aniso_U_22
_atom_site_aniso_U_33
_atom_site_aniso_U_23
_atom_site_aniso_U_13
_atom_site_aniso_U_12
W 0.03432(4) 0.02839(4) 0.04586(5) -0.00578(3) 0.00101(3) -0.00143(3)
Sn 0.04515(7) 0.02826(6) 0.03061(6) -0.00123(4) 0.00003(5) -0.00442(5)
O1 0.0560(12) 0.0514(12) 0.313(4) -0.0531(18) -0.0315(18) -0.0112(9)
O2 0.128(2) 0.1154(18) 0.0697(13) 0.0264(13) 0.0458(14) 0.0171(15)
O3 0.0583(10) 0.0742(12) 0.1104(16) -0.0297(11) -0.0340(10) 0.0212(9)
O4 0.0744(13) 0.163(2) 0.0493(11) -0.0239(12) 0.0061(9) -0.0150(14)
O5 0.0664(11) 0.1077(16) 0.0708(12) -0.0099(11) -0.0140(9) 0.0417(11)
N1 0.0424(8) 0.0257(7) 0.0298(7) -0.0031(5) -0.0021(6) -0.0025(6)
N2 0.0401(8) 0.0286(7) 0.0292(7) -0.0023(5) -0.0021(6) 0.0009(6)
C1 0.0341(11) 0.0437(13) 0.147(3) -0.0207(15) -0.0077(13) 0.0002(9)
C2 0.0674(15) 0.0521(13) 0.0676(16) 0.0122(11) 0.0208(13) 0.0055(11)
C3 0.0472(11) 0.0407(10) 0.0589(12) -0.0146(9) -0.0084(9) -0.0009(9)
C4 0.0451(11) 0.0769(16) 0.0468(12) -0.0199(11) -0.0038(9) -0.0041(10)
C5 0.0485(11) 0.0566(13) 0.0474(11) -0.0109(9) -0.0019(9) 0.0052(10)
C6 0.0391(9) 0.0275(8) 0.0363(9) -0.0019(7) -0.0037(7) -0.0020(7)
C7 0.0357(8) 0.0250(7) 0.0292(8) -0.0013(6) -0.0060(6) 0.0029(6)
C8 0.0491(10) 0.0293(8) 0.0364(9) -0.0013(7) -0.0003(7) -0.0094(7)
C9 0.0498(11) 0.0331(9) 0.0381(9) 0.0007(7) 0.0026(8) -0.0081(8)
C11 0.0508(10) 0.0232(8) 0.0337(8) -0.0055(6) 0.0055(8) -0.0058(7)
C12 0.0644(13) 0.0272(9) 0.0326(9) -0.0033(7) 0.0019(8) -0.0138(8)
C13 0.0910(18) 0.0320(9) 0.0359(10) -0.0040(8) 0.0130(10) -0.0168(11)
C14 0.0947(19) 0.0346(10) 0.0515(13) -0.0066(9) 0.0318(12) -0.0081(11)
C15 0.0628(13) 0.0341(10) 0.0713(15) -0.0079(10) 0.0221(11) -0.0001(9)
C16 0.0533(11) 0.0269(9) 0.0503(11) -0.0063(8) 0.0063(9) -0.0010(8)
C17 0.0636(13) 0.0474(11) 0.0374(10) 0.0010(8) -0.0120(9) -0.0169(10)
C18 0.0870(18) 0.0554(14) 0.0500(12) 0.0095(10) -0.0230(12) -0.0157(12)
C19 0.0853(18) 0.0686(16) 0.0704(16) 0.0137(13) -0.0263(14) -0.0392(15)
C20 0.0510(12) 0.0453(11) 0.0582(13) -0.0103(9) -0.0035(10) 0.0118(9)
C21 0.0614(15) 0.0495(14) 0.100(2) -0.0044(12) -0.0197(15) 0.0083(11)
C22 0.0738(16) 0.0512(13) 0.0618(14) 0.0051(11) -0.0005(12) 0.0029(12)
C31 0.0492(10) 0.0322(9) 0.0273(8) -0.0035(6) 0.0015(7) -0.0001(7)
C32 0.0461(10) 0.0366(9) 0.0340(9) -0.0014(7) 0.0051(7) 0.0019(8)
C33 0.0701(14) 0.0437(11) 0.0405(10) -0.0051(8) 0.0091(10) 0.0118(10)
C34 0.103(2) 0.0530(13) 0.0330(10) -0.0138(9) 0.0001(11) 0.0133(13)
C35 0.0920(18) 0.0570(14) 0.0340(10) -0.0092(9) -0.0155(11) 0.0127(12)
C36 0.0665(13) 0.0410(10) 0.0336(9) -0.0035(8) -0.0089(9) 0.0074(9)
C37 0.0427(10) 0.0452(11) 0.0421(10) -0.0041(8) 0.0003(8) 0.0065(8)
C38 0.0593(13) 0.0531(13) 0.0534(12) -0.0032(10) -0.0060(10) 0.0170(10)
C39 0.0517(14) 0.0797(19) 0.090(2) 0.0017(15) -0.0043(13) -0.0093(13)
C40 0.0763(16) 0.0516(12) 0.0440(11) -0.0095(9) -0.0223(11) 0.0198(11)
C41 0.0794(19) 0.0793(19) 0.0730(17) -0.0017(14) -0.0147(14) 0.0205(15)
C42 0.104(2) 0.0585(16) 0.0811(19) 0.0130(14) -0.0184(17) 0.0194(16)

loop_
_atom_type_symbol
_atom_type_description
_atom_type_scat_dispersion_real
_atom_type_scat_dispersion_imag
_atom_type_scat_source
C C 0.0033 0.0016 'International Tables Vol C Tables 4.2.6.8 and 6.1.1.4'
H H 0.0000 0.0000 'International Tables Vol C Tables 4.2.6.8 and 6.1.1.4'
N N 0.0061 0.0033 'International Tables Vol C Tables 4.2.6.8 and 6.1.1.4'
O O 0.0106 0.0060 'International Tables Vol C Tables 4.2.6.8 and 6.1.1.4'
Sn Sn -0.6537 1.4246 'International Tables Vol C Tables 4.2.6.8 and 6.1.1.4'
W W -0.8490 6.8722 'International Tables Vol C Tables 4.2.6.8 and 6.1.1.4'

loop_
_geom_angle_atom_site_label_1
_geom_angle_atom_site_label_2
_geom_angle_atom_site_label_3
_geom_angle
_geom_angle_site_symmetry_1
_geom_angle_site_symmetry_3
_geom_angle_publ_flag
C1 W C3 93.77(9) . . ?
C1 W C4 90.04(12) . . ?
C3 W C4 88.37(10) . . ?
C1 W C2 91.50(13) . . ?
C3 W C2 88.34(10) . . ?
C4 W C2 176.45(10) . . ?
C1 W C5 91.96(9) . . ?
C3 W C5 174.26(8) . . ?
C4 W C5 92.09(9) . . ?
C2 W C5 91.05(10) . . ?
C1 W Sn 175.46(7) . . ?
C3 W Sn 90.75(6) . . ?
C4 W Sn 90.49(7) . . ?
C2 W Sn 88.23(8) . . ?
C5 W Sn 83.52(7) . . ?
C6 Sn W 109.76(4) . . ?
C7 N1 C8 109.37(15) . . ?
C7 N1 C11 125.63(14) . . ?
C8 N1 C11 124.86(14) . . ?
C7 N2 C9 109.81(14) . . ?
C7 N2 C31 124.78(14) . . ?
C9 N2 C31 124.94(15) . . ?
O1 C1 W 178.5(4) . . ?
O2 C2 W 178.1(2) . . ?
O3 C3 W 179.4(2) . . ?
O4 C4 W 177.1(3) . . ?
O5 C5 W 178.4(2) . . ?
C7 C6 Sn 116.30(11) . . ?
N2 C7 N1 106.41(14) . . ?
N2 C7 C6 126.39(15) . . ?
N1 C7 C6 127.20(16) . . ?
C9 C8 N1 107.35(15) . . ?
C8 C9 N2 107.06(16) . . ?
C16 C11 C12 123.49(18) . . ?
C16 C11 N1 118.39(16) . . ?
C12 C11 N1 118.12(18) . . ?
C13 C12 C11 116.7(2) . . ?
C13 C12 C17 120.88(19) . . ?
C11 C12 C17 122.42(18) . . ?
C14 C13 C12 121.1(2) . . ?
C13 C14 C15 121.0(2) . . ?
C14 C15 C16 121.1(2) . . ?
C11 C16 C15 116.6(2) . . ?
C11 C16 C20 122.92(18) . . ?
C15 C16 C20 120.4(2) . . ?
C12 C17 C18 113.51(19) . . ?
C12 C17 C19 110.1(2) . . ?
C18 C17 C19 109.36(18) . . ?
C16 C20 C21 112.6(2) . . ?
C16 C20 C22 110.60(18) . . ?
C21 C20 C22 110.46(19) . . ?
C32 C31 C36 123.87(16) . . ?
C32 C31 N2 118.61(15) . . ?
C36 C31 N2 117.51(16) . . ?
C33 C32 C31 116.56(17) . . ?
C33 C32 C37 121.31(18) . . ?
C31 C32 C37 122.07(16) . . ?
C34 C33 C32 121.3(2) . . ?
C35 C34 C33 120.53(19) . . ?
C34 C35 C36 121.3(2) . . ?
C35 C36 C31 116.48(19) . . ?
C35 C36 C40 120.38(18) . . ?
C31 C36 C40 123.10(17) . . ?
C32 C37 C38 112.95(17) . . ?
C32 C37 C39 110.07(18) . . ?
C38 C37 C39 110.35(19) . . ?
C41 C40 C36 112.1(2) . . ?
C41 C40 C42 111.6(2) . . ?
C36 C40 C42 110.5(2) . . ?

loop_
_geom_bond_atom_site_label_1
_geom_bond_atom_site_label_2
_geom_bond_distance
_geom_bond_site_symmetry_2
_geom_bond_publ_flag
W C1 1.965(2) . ?
W C3 2.027(2) . ?
W C4 2.028(2) . ?
W C2 2.030(3) . ?
W C5 2.030(2) . ?
W Sn 2.7819(5) . ?
Sn C6 2.2547(17) . ?
O1 C1 1.149(3) . ?
O2 C2 1.139(3) . ?
O3 C3 1.144(3) . ?
O4 C4 1.147(3) . ?
O5 C5 1.139(3) . ?
N1 C7 1.352(2) . ?
N1 C8 1.390(2) . ?
N1 C11 1.444(2) . ?
N2 C7 1.346(2) . ?
N2 C9 1.389(2) . ?
N2 C31 1.448(2) . ?
C6 C7 1.446(2) . ?
C8 C9 1.339(3) . ?
C11 C16 1.394(3) . ?
C11 C12 1.404(3) . ?
C12 C13 1.393(3) . ?
C12 C17 1.520(3) . ?
C13 C14 1.368(4) . ?
C14 C15 1.374(4) . ?
C15 C16 1.396(3) . ?
C16 C20 1.516(3) . ?
C17 C18 1.536(3) . ?
C17 C19 1.538(3) . ?
C20 C21 1.525(3) . ?
C20 C22 1.529(3) . ?
C31 C32 1.397(3) . ?
C31 C36 1.398(3) . ?
C32 C33 1.387(3) . ?
C32 C37 1.515(3) . ?
C33 C34 1.381(3) . ?
C34 C35 1.373(3) . ?
C35 C36 1.392(3) . ?
C36 C40 1.517(3) . ?
C37 C38 1.528(3) . ?
C37 C39 1.530(3) . ?
C40 C41 1.516(4) . ?
C40 C42 1.526(4) . ?

loop_
_geom_torsion_atom_site_label_1
_geom_torsion_atom_site_label_2
_geom_torsion_atom_site_label_3
_geom_torsion_atom_site_label_4
_geom_torsion
_geom_torsion_site_symmetry_1
_geom_torsion_site_symmetry_2
_geom_torsion_site_symmetry_3
_geom_torsion_site_symmetry_4
_geom_torsion_publ_flag
C1 W Sn C6 -43.4(13) . . . . ?
C3 W Sn C6 141.72(8) . . . . ?
C4 W Sn C6 53.34(9) . . . . ?
C2 W Sn C6 -129.97(9) . . . . ?
C5 W Sn C6 -38.70(8) . . . . ?
C3 W C1 O1 -116(9) . . . . ?
C4 W C1 O1 -27(9) . . . . ?
C2 W C1 O1 156(9) . . . . ?
C5 W C1 O1 65(9) . . . . ?
Sn W C1 O1 69(10) . . . . ?
C1 W C2 O2 60(9) . . . . ?
C3 W C2 O2 -34(9) . . . . ?
C4 W C2 O2 -55(10) . . . . ?
C5 W C2 O2 152(9) . . . . ?
Sn W C2 O2 -124(9) . . . . ?
C1 W C3 O3 42(28) . . . . ?
C4 W C3 O3 -48(28) . . . . ?
C2 W C3 O3 133(28) . . . . ?
C5 W C3 O3 -143(28) . . . . ?
Sn W C3 O3 -139(28) . . . . ?
C1 W C4 O4 -53(4) . . . . ?
C3 W C4 O4 41(4) . . . . ?
C2 W C4 O4 63(5) . . . . ?
C5 W C4 O4 -145(4) . . . . ?
Sn W C4 O4 132(4) . . . . ?
C1 W C5 O5 178(100) . . . . ?
C3 W C5 O5 3(8) . . . . ?
C4 W C5 O5 -92(8) . . . . ?
C2 W C5 O5 87(8) . . . . ?
Sn W C5 O5 -1(8) . . . . ?
W Sn C6 C7 -152.91(11) . . . . ?
C9 N2 C7 N1 -0.37(19) . . . . ?
C31 N2 C7 N1 -172.85(15) . . . . ?
C9 N2 C7 C6 -179.68(16) . . . . ?
C31 N2 C7 C6 7.8(3) . . . . ?
C8 N1 C7 N2 0.58(19) . . . . ?
C11 N1 C7 N2 176.47(15) . . . . ?
C8 N1 C7 C6 179.89(16) . . . . ?
C11 N1 C7 C6 -4.2(3) . . . . ?
Sn C6 C7 N2 99.52(17) . . . . ?
Sn C6 C7 N1 -79.7(2) . . . . ?
C7 N1 C8 C9 -0.6(2) . . . . ?
C11 N1 C8 C9 -176.52(17) . . . . ?
N1 C8 C9 N2 0.3(2) . . . . ?
C7 N2 C9 C8 0.0(2) . . . . ?
C31 N2 C9 C8 172.47(16) . . . . ?
C7 N1 C11 C16 -73.1(2) . . . . ?
C8 N1 C11 C16 102.2(2) . . . . ?
C7 N1 C11 C12 107.46(19) . . . . ?
C8 N1 C11 C12 -77.3(2) . . . . ?
C16 C11 C12 C13 0.1(3) . . . . ?
N1 C11 C12 C13 179.58(15) . . . . ?
C16 C11 C12 C17 -177.46(17) . . . . ?
N1 C11 C12 C17 2.0(2) . . . . ?
C11 C12 C13 C14 1.4(3) . . . . ?
C17 C12 C13 C14 179.06(18) . . . . ?
C12 C13 C14 C15 -1.5(3) . . . . ?
C13 C14 C15 C16 -0.1(3) . . . . ?
C12 C11 C16 C15 -1.6(3) . . . . ?
N1 C11 C16 C15 178.95(16) . . . . ?
C12 C11 C16 C20 175.52(17) . . . . ?
N1 C11 C16 C20 -3.9(3) . . . . ?
C14 C15 C16 C11 1.6(3) . . . . ?
C14 C15 C16 C20 -175.61(19) . . . . ?
C13 C12 C17 C18 43.8(3) . . . . ?
C11 C12 C17 C18 -138.67(19) . . . . ?
C13 C12 C17 C19 -79.1(2) . . . . ?
C11 C12 C17 C19 98.4(2) . . . . ?
C11 C16 C20 C21 127.5(2) . . . . ?
C15 C16 C20 C21 -55.5(3) . . . . ?
C11 C16 C20 C22 -108.4(2) . . . . ?
C15 C16 C20 C22 68.6(3) . . . . ?
C7 N2 C31 C32 -96.3(2) . . . . ?
C9 N2 C31 C32 92.4(2) . . . . ?
C7 N2 C31 C36 84.4(2) . . . . ?
C9 N2 C31 C36 -86.9(2) . . . . ?
C36 C31 C32 C33 -0.5(3) . . . . ?
N2 C31 C32 C33 -179.81(18) . . . . ?
C36 C31 C32 C37 176.69(19) . . . . ?
N2 C31 C32 C37 -2.6(3) . . . . ?
C31 C32 C33 C34 -1.3(3) . . . . ?
C37 C32 C33 C34 -178.5(2) . . . . ?
C32 C33 C34 C35 1.8(4) . . . . ?
C33 C34 C35 C36 -0.5(4) . . . . ?
C34 C35 C36 C31 -1.2(4) . . . . ?
C34 C35 C36 C40 176.9(3) . . . . ?
C32 C31 C36 C35 1.7(3) . . . . ?
N2 C31 C36 C35 -179.0(2) . . . . ?
C32 C31 C36 C40 -176.3(2) . . . . ?
N2 C31 C36 C40 3.0(3) . . . . ?
C33 C32 C37 C38 -43.9(3) . . . . ?
C31 C32 C37 C38 138.98(19) . . . . ?
C33 C32 C37 C39 79.9(3) . . . . ?
C31 C32 C37 C39 -97.2(2) . . . . ?
C35 C36 C40 C41 62.7(3) . . . . ?
C31 C36 C40 C41 -119.4(2) . . . . ?
C35 C36 C40 C42 -62.4(3) . . . . ?
C31 C36 C40 C42 115.5(2) . . . . ?
